data_4074140
loop_
_publ_author_name
'Lis, Jr., Edward C.'
'Delafuente, David A.'
'Lin, Yunqing'
'Mocella, Christopher J.'
'Todd, Michael A.'
'Liu, Weijun'
'Sabat, Michal'
'Myers, William H.'
'Harman, W. Dean'

_publ_section_title
;
 The Uncommon Reactivity of Dihapto-Coordinated Nitrile, Ketone, and
 Alkene Ligands When Bound to a Powerful \p-Base
;
_journal_issue 21
_journal_name_full Organometallics
_journal_page_first 5051
_journal_page_last 5058
_journal_paper_doi 10.1021/om060434o
_journal_volume 25
_journal_year 2006
_chemical_formula_sum 'C15 H23 B F3 N8 O4 P S W'
_chemical_formula_weight 694.10
_chemical_name_systematic ?
_space_group_IT_number 14
_symmetry_cell_setting monoclinic
_symmetry_space_group_name_Hall '-P 2ybc'
_symmetry_space_group_name_H-M 'P 1 21/c 1'
_atom_sites_solution_hydrogens geom
_atom_sites_solution_primary direct
_atom_sites_solution_secondary difmap
_audit_creation_method SHELXL-97
_cell_angle_alpha 90.00
_cell_angle_beta 102.624(1)
_cell_angle_gamma 90.00
_cell_formula_units_Z 8
_cell_length_a 20.333(1)
_cell_length_b 13.0569(7)
_cell_length_c 19.096(1)
_cell_measurement_reflns_used 8235
_cell_measurement_temperature 153(2)
_cell_measurement_theta_max 32.479
_cell_measurement_theta_min 2.578
_cell_volume 4947.2(4)
_computing_cell_refinement 'Bruker SMART'
_computing_data_collection 'Bruker SMART'
_computing_data_reduction 'Bruker SHELXTL'
_computing_molecular_graphics 'Bruker SHELXTL'
_computing_publication_material 'Bruker SHELXTL'
_computing_structure_refinement 'SHELXL-97 (Sheldrick, 1997)'
_computing_structure_solution 'SHELXS-97 (Sheldrick, 1990)'
_diffrn_ambient_temperature 153(2)
_diffrn_measured_fraction_theta_full 0.995
_diffrn_measured_fraction_theta_max 0.995
_diffrn_measurement_device_type 'Bruker SMART APEX CCD area detector'
_diffrn_measurement_method 'phi and omega scans'
_diffrn_radiation_monochromator graphite
_diffrn_radiation_source 'fine-focus sealed tube'
_diffrn_radiation_type MoK\a
_diffrn_radiation_wavelength 0.71073
_diffrn_reflns_av_R_equivalents 0.0290
_diffrn_reflns_av_sigmaI/netI 0.0307
_diffrn_reflns_limit_h_max 30
_diffrn_reflns_limit_h_min -30
_diffrn_reflns_limit_k_max 19
_diffrn_reflns_limit_k_min -19
_diffrn_reflns_limit_l_max 28
_diffrn_reflns_limit_l_min -28
_diffrn_reflns_number 67686
_diffrn_reflns_theta_full 32.50
_diffrn_reflns_theta_max 32.50
_diffrn_reflns_theta_min 1.87
_exptl_absorpt_coefficient_mu 4.880
_exptl_absorpt_correction_T_max 0.801929
_exptl_absorpt_correction_T_min 0.501988
_exptl_absorpt_correction_type empirical
_exptl_absorpt_process_details 'Bruker SADABS'
_exptl_crystal_colour orange
_exptl_crystal_density_diffrn 1.864
_exptl_crystal_density_meas ?
_exptl_crystal_density_method 'not measured'
_exptl_crystal_description needle
_exptl_crystal_F_000 2704
_exptl_crystal_size_max 0.28
_exptl_crystal_size_mid 0.09
_exptl_crystal_size_min 0.07
_refine_diff_density_max 3.711
_refine_diff_density_min -1.580
_refine_diff_density_rms 0.163
_refine_ls_extinction_coef none
_refine_ls_extinction_method none
_refine_ls_goodness_of_fit_ref 0.968
_refine_ls_hydrogen_treatment mixed
_refine_ls_matrix_type full
_refine_ls_number_parameters 709
_refine_ls_number_reflns 17825
_refine_ls_number_restraints 0
_refine_ls_restrained_S_all 0.968
_refine_ls_R_factor_all 0.0381
_refine_ls_R_factor_gt 0.0311
_refine_ls_shift/su_max 0.001
_refine_ls_shift/su_mean 0.000
_refine_ls_structure_factor_coef Fsqd
_refine_ls_weighting_details 'calc w=1/[\s^2^(Fo^2^)+(0.0488P)^2^+0.0000P] where P=(Fo^2^+2Fc^2^)/3'
_refine_ls_weighting_scheme calc
_refine_ls_wR_factor_gt 0.0774
_refine_ls_wR_factor_ref 0.0790
_reflns_number_gt 14750
_reflns_number_total 17825
_reflns_threshold_expression >2sigma(I)
_cod_data_source_file om060434osi20060518_120419.cif
_cod_data_source_block c15h23bn8o4f3psw
_cod_depositor_comments
;
The following automatic conversions were performed:

'_symmetry_cell_setting' value 'Monoclinic' changed to 'monoclinic'
according to /home/saulius/struct/CIF-dictionaries/cif_core.dic
dictionary named 'cif_core.dic' version 2.4.1 from 2010-06-29.

Automatic conversion script
Id: cif_fix_values 1715 2011-07-08 13:25:40Z adriana 

The following automatic conversions were performed:

'_exptl_crystal_density_meas' value 'not measured' was changed to '?'
- the value is perceived as not measured.

Automatic conversion script
Id: cif_fix_values 3008 2015-01-20 13:52:24Z robertas 
;
_cod_original_cell_volume 4947.1(4)
_cod_original_sg_symbol_H-M P2(1)/c
_cod_database_code 4074140

loop_
_symmetry_equiv_pos_as_xyz
'x, y, z'
'-x, y+1/2, -z+1/2'
'-x, -y, -z'
'x, -y-1/2, z-1/2'

loop_
_atom_site_label
_atom_site_type_symbol
_atom_site_fract_x
_atom_site_fract_y
_atom_site_fract_z
_atom_site_U_iso_or_equiv
_atom_site_adp_type
_atom_site_occupancy
_atom_site_symmetry_multiplicity
_atom_site_calc_flag
_atom_site_refinement_flags
H1NA H 0.185(3) 0.218(4) 0.334(3) 0.10(2) Uiso 1 1 d .
W1 W 0.118935(5) 0.366339(7) 0.232706(6) 0.01697(3) Uani 1 1 d .
W2 W 0.621588(5) 0.144182(7) 0.245602(6) 0.01673(3) Uani 1 1 d .
S1 S 0.28258(5) 0.05286(7) 0.40548(5) 0.0425(2) Uani 1 1 d .
S2 S 0.22089(5) 0.96325(7) 0.06821(6) 0.0479(2) Uani 1 1 d .
P1 P 0.12306(4) 0.39620(6) 0.10266(4) 0.02641(15) Uani 1 1 d .
P2 P 0.63904(4) 0.10560(6) 0.12095(4) 0.02796(16) Uani 1 1 d .
F1A F 0.40036(12) 0.0442(3) 0.49040(14) 0.0831(11) Uani 1 1 d .
F1B F 0.16820(16) 0.8512(4) -0.03892(19) 0.163(3) Uani 1 1 d .
F2A F 0.35776(18) 0.1916(3) 0.4770(2) 0.0996(12) Uani 1 1 d .
F2B F 0.09614(12) 0.9188(3) 0.01202(16) 0.0921(11) Uani 1 1 d .
F3A F 0.32128(14) 0.0810(4) 0.54263(13) 0.1016(13) Uani 1 1 d .
F3B F 0.15635(17) 0.7936(2) 0.0630(3) 0.1110(15) Uani 1 1 d .
O1A O 0.18285(13) 0.56983(18) 0.27422(16) 0.0490(7) Uani 1 1 d .
O1B O 0.69544(13) -0.04628(18) 0.30233(15) 0.0451(7) Uani 1 1 d .
O2A O 0.2700(2) -0.0497(3) 0.4211(3) 0.1089(16) Uani 1 1 d .
O2B O 0.28148(12) 0.90328(19) 0.08069(13) 0.0389(5) Uani 1 1 d .
O3A O 0.31816(17) 0.0661(3) 0.34903(16) 0.0808(12) Uani 1 1 d .
O3B O 0.1981(2) 0.9884(3) 0.1307(2) 0.1007(15) Uani 1 1 d .
O4A O 0.22506(13) 0.1178(2) 0.40327(14) 0.0462(6) Uani 1 1 d .
O4B O 0.2182(2) 1.0437(3) 0.0173(3) 0.143(2) Uani 1 1 d .
N1A N 0.18876(12) 0.2673(2) 0.29443(15) 0.0290(5) Uani 1 1 d .
N1B N 0.68238(13) 0.2529(2) 0.30842(15) 0.0276(5) Uani 1 1 d .
N2A N 0.02479(11) 0.44956(16) 0.19538(12) 0.0184(4) Uani 1 1 d .
N2B N 0.53221(11) 0.05187(16) 0.20301(12) 0.0187(4) Uani 1 1 d .
N3A N -0.03628(11) 0.40651(17) 0.19411(12) 0.0206(4) Uani 1 1 d .
N3B N 0.46886(11) 0.09024(17) 0.19573(13) 0.0222(4) Uani 1 1 d .
N4A N 0.06019(11) 0.22748(16) 0.19313(12) 0.0182(4) Uani 1 1 d .
N4B N 0.55920(11) 0.27544(16) 0.19648(12) 0.0191(4) Uani 1 1 d .
N5A N -0.00652(11) 0.22064(16) 0.19537(12) 0.0190(4) Uani 1 1 d .
N5B N 0.49168(11) 0.27797(16) 0.19489(12) 0.0194(4) Uani 1 1 d .
N6A N 0.06857(12) 0.34847(17) 0.32198(12) 0.0204(4) Uani 1 1 d .
N6B N 0.56306(12) 0.16090(17) 0.32780(12) 0.0201(4) Uani 1 1 d .
N7A N 0.00350(12) 0.31814(17) 0.31018(13) 0.0216(4) Uani 1 1 d .
N7B N 0.49672(12) 0.18435(17) 0.31042(13) 0.0217(4) Uani 1 1 d .
N8A N 0.16003(12) 0.48490(18) 0.25930(14) 0.0279(5) Uani 1 1 d .
N8B N 0.66738(12) 0.03328(18) 0.28107(14) 0.0261(5) Uani 1 1 d .
C1A C 0.20582(14) 0.2731(2) 0.23542(17) 0.0265(6) Uani 1 1 d .
C1B C 0.70555(14) 0.2453(2) 0.25312(17) 0.0260(6) Uani 1 1 d .
C2A C 0.26125(16) 0.2204(3) 0.2107(2) 0.0386(8) Uani 1 1 d .
H2A1 H 0.2865 0.1794 0.2491 0.058 Uiso 1 1 calc R
H2A2 H 0.2904 0.2705 0.1966 0.058 Uiso 1 1 calc R
H2A3 H 0.2427 0.1773 0.1706 0.058 Uiso 1 1 calc R
C2B C 0.76291(16) 0.2995(3) 0.2340(2) 0.0385(8) Uani 1 1 d .
H2B1 H 0.7801 0.3497 0.2701 0.058 Uiso 1 1 calc R
H2B2 H 0.7481 0.3329 0.1885 0.058 Uiso 1 1 calc R
H2B3 H 0.7978 0.2513 0.2310 0.058 Uiso 1 1 calc R
C3A C -0.08504(15) 0.4760(2) 0.17087(17) 0.0266(6) Uani 1 1 d .
C3B C 0.42340(16) 0.0176(2) 0.16939(17) 0.0279(6) Uani 1 1 d .
C4A C -0.05604(16) 0.5657(2) 0.15589(16) 0.0276(6) Uani 1 1 d .
C4B C 0.45719(17) -0.0696(2) 0.15804(16) 0.0285(6) Uani 1 1 d .
C5A C 0.01211(16) 0.5467(2) 0.17245(15) 0.0230(5) Uani 1 1 d .
C5B C 0.52441(16) -0.0462(2) 0.18069(15) 0.0235(5) Uani 1 1 d .
C6A C -0.03247(16) 0.1329(2) 0.16371(16) 0.0255(6) Uani 1 1 d .
C6B C 0.46440(16) 0.3628(2) 0.16009(16) 0.0253(6) Uani 1 1 d .
C7A C 0.01756(16) 0.0818(2) 0.14041(16) 0.0277(6) Uani 1 1 d .
C7B C 0.51479(16) 0.4163(2) 0.13891(16) 0.0279(6) Uani 1 1 d .
C8A C 0.07478(16) 0.14265(19) 0.15996(16) 0.0233(5) Uani 1 1 d .
C8B C 0.57316(16) 0.3602(2) 0.16266(16) 0.0239(5) Uani 1 1 d .
C9A C -0.01474(18) 0.3106(2) 0.37349(17) 0.0286(6) Uani 1 1 d .
C9B C 0.47310(19) 0.1901(2) 0.37092(19) 0.0286(6) Uani 1 1 d .
C10A C 0.0387(2) 0.3355(2) 0.42703(17) 0.0335(7) Uani 1 1 d .
C10B C 0.52448(19) 0.1723(2) 0.42840(17) 0.0317(7) Uani 1 1 d .
C11A C 0.09070(18) 0.3587(2) 0.39307(16) 0.0283(6) Uani 1 1 d .
C11B C 0.58051(18) 0.1539(2) 0.39990(16) 0.0276(6) Uani 1 1 d .
C12A C 0.04048(18) 0.3804(3) 0.04448(17) 0.0342(7) Uani 1 1 d .
H12A H 0.0443 0.3832 -0.0047 0.051 Uiso 1 1 calc R
H12B H 0.0113 0.4343 0.0535 0.051 Uiso 1 1 calc R
H12C H 0.0221 0.3154 0.0538 0.051 Uiso 1 1 calc R
C12B C 0.6911(2) 0.1906(3) 0.0819(2) 0.0501(10) Uani 1 1 d .
H12D H 0.6890 0.1711 0.0330 0.075 Uiso 1 1 calc R
H12E H 0.7369 0.1863 0.1086 0.075 Uiso 1 1 calc R
H12F H 0.6752 0.2596 0.0834 0.075 Uiso 1 1 calc R
C13A C 0.6754(2) -0.0199(3) 0.1115(2) 0.0495(10) Uani 1 1 d .
H13A H 0.6444 -0.0723 0.1188 0.074 Uiso 1 1 calc R
H13B H 0.7169 -0.0271 0.1465 0.074 Uiso 1 1 calc R
H13C H 0.6839 -0.0263 0.0642 0.074 Uiso 1 1 calc R
C13B C 0.17412(19) 0.3141(3) 0.06000(19) 0.0410(8) Uani 1 1 d .
H13D H 0.1617 0.2440 0.0649 0.062 Uiso 1 1 calc R
H13E H 0.2208 0.3235 0.0824 0.062 Uiso 1 1 calc R
H13F H 0.1670 0.3313 0.0100 0.062 Uiso 1 1 calc R
C14A C 0.1504(2) 0.5238(3) 0.0823(2) 0.0506(10) Uani 1 1 d .
H14A H 0.1940 0.5378 0.1119 0.076 Uiso 1 1 calc R
H14B H 0.1187 0.5738 0.0915 0.076 Uiso 1 1 calc R
H14C H 0.1529 0.5269 0.0327 0.076 Uiso 1 1 calc R
C14B C 0.5609(2) 0.1081(3) 0.05388(17) 0.0444(9) Uani 1 1 d .
H14D H 0.5382 0.1719 0.0568 0.067 Uiso 1 1 calc R
H14E H 0.5327 0.0525 0.0622 0.067 Uiso 1 1 calc R
H14F H 0.5704 0.1012 0.0070 0.067 Uiso 1 1 calc R
C15A C 0.3429(2) 0.0938(4) 0.4826(2) 0.0508(10) Uani 1 1 d .
C15B C 0.1573(2) 0.8770(5) 0.0237(3) 0.0669(16) Uani 1 1 d .
B1A B -0.03923(15) 0.3037(2) 0.23280(17) 0.0213(6) Uani 1 1 d .
B1B B 0.45906(15) 0.1934(2) 0.23108(18) 0.0220(6) Uani 1 1 d .
H3A H -0.1232(19) 0.459(3) 0.1698(19) 0.033(10) Uiso 1 1 d .
H4A H -0.0776(18) 0.622(3) 0.1404(19) 0.028(9) Uiso 1 1 d .
H5A H 0.0464(19) 0.587(3) 0.166(2) 0.039(11) Uiso 1 1 d .
H6A H -0.0761(18) 0.111(3) 0.1650(19) 0.028(9) Uiso 1 1 d .
H7A H 0.010(2) 0.023(3) 0.120(2) 0.054(13) Uiso 1 1 d .
H8A H 0.1247(18) 0.129(2) 0.1600(19) 0.027(9) Uiso 1 1 d .
H9A H -0.0513(18) 0.297(3) 0.3756(19) 0.029(10) Uiso 1 1 d .
H10A H 0.044(2) 0.339(3) 0.475(2) 0.047(12) Uiso 1 1 d .
H11A H 0.1375(19) 0.378(2) 0.416(2) 0.030(10) Uiso 1 1 d .
H3B H 0.3823(19) 0.025(3) 0.165(2) 0.037(10) Uiso 1 1 d .
H4B H 0.438(2) -0.128(3) 0.141(2) 0.037(11) Uiso 1 1 d .
H5B H 0.565(2) -0.088(3) 0.182(2) 0.055(13) Uiso 1 1 d .
H6B H 0.4178(17) 0.376(2) 0.1575(18) 0.019(8) Uiso 1 1 d .
H7B H 0.5061(19) 0.474(3) 0.117(2) 0.038(10) Uiso 1 1 d .
H8B H 0.6176(18) 0.375(2) 0.1611(18) 0.020(8) Uiso 1 1 d .
H9B H 0.442(2) 0.201(3) 0.367(2) 0.043(13) Uiso 1 1 d .
H10B H 0.525(2) 0.174(3) 0.472(2) 0.055(13) Uiso 1 1 d .
H11B H 0.6263(19) 0.139(2) 0.4236(19) 0.027(9) Uiso 1 1 d .
H1BA H -0.0931(15) 0.281(2) 0.2329(16) 0.019(8) Uiso 1 1 d .
H1BB H 0.4059(18) 0.210(3) 0.2234(19) 0.036(10) Uiso 1 1 d .
H1NB H 0.685(2) 0.288(4) 0.346(3) 0.063(14) Uiso 1 1 d .

loop_
_atom_site_aniso_label
_atom_site_aniso_U_11
_atom_site_aniso_U_22
_atom_site_aniso_U_33
_atom_site_aniso_U_23
_atom_site_aniso_U_13
_atom_site_aniso_U_12
W1 0.01297(5) 0.01400(5) 0.02383(5) -0.00284(3) 0.00375(4) -0.00203(3)
W2 0.01304(5) 0.01384(5) 0.02334(5) 0.00166(3) 0.00402(4) 0.00172(3)
S1 0.0338(5) 0.0398(5) 0.0488(5) -0.0110(4) -0.0022(4) 0.0070(4)
S2 0.0404(5) 0.0370(5) 0.0604(6) 0.0063(4) -0.0017(4) 0.0118(4)
P1 0.0324(4) 0.0207(3) 0.0300(4) 0.0005(3) 0.0154(3) -0.0019(3)
P2 0.0353(4) 0.0210(3) 0.0320(4) -0.0022(3) 0.0170(3) -0.0004(3)
F1A 0.0300(13) 0.166(3) 0.0507(15) 0.0285(17) 0.0040(11) 0.0257(16)
F1B 0.0480(19) 0.359(7) 0.078(2) -0.123(3) 0.0041(17) -0.004(3)
F2A 0.085(2) 0.077(2) 0.136(3) -0.039(2) 0.021(2) -0.0360(19)
F2B 0.0236(12) 0.185(4) 0.0678(18) 0.003(2) 0.0095(12) 0.0076(17)
F3A 0.0483(16) 0.227(4) 0.0306(13) 0.0029(19) 0.0120(11) 0.017(2)
F3B 0.069(2) 0.0584(19) 0.218(5) -0.020(2) 0.059(3) -0.0236(16)
O1A 0.0404(14) 0.0308(13) 0.078(2) -0.0249(13) 0.0183(13) -0.0208(11)
O1B 0.0432(15) 0.0332(13) 0.0611(17) 0.0217(12) 0.0163(12) 0.0216(11)
O2A 0.089(3) 0.041(2) 0.193(5) -0.008(3) 0.024(3) -0.0076(19)
O2B 0.0295(12) 0.0386(13) 0.0425(13) 0.0043(11) -0.0051(10) 0.0053(10)
O3A 0.063(2) 0.142(4) 0.0366(16) -0.0113(19) 0.0098(14) 0.040(2)
O3B 0.100(3) 0.115(3) 0.080(3) -0.045(2) 0.003(2) 0.054(3)
O4A 0.0329(13) 0.0635(17) 0.0381(14) 0.0025(12) -0.0011(10) 0.0182(12)
O4B 0.072(3) 0.107(3) 0.248(6) 0.125(4) 0.029(3) 0.025(2)
N1A 0.0185(12) 0.0274(13) 0.0376(14) -0.0011(10) -0.0018(10) 0.0062(9)
N1B 0.0203(12) 0.0276(13) 0.0327(13) 0.0004(10) 0.0012(10) -0.0050(10)
N2A 0.0193(10) 0.0135(9) 0.0231(10) 0.0003(8) 0.0059(8) -0.0009(8)
N2B 0.0183(10) 0.0134(9) 0.0244(11) -0.0014(8) 0.0049(8) -0.0013(8)
N3A 0.0155(10) 0.0171(10) 0.0290(11) 0.0010(8) 0.0044(8) 0.0018(8)
N3B 0.0175(10) 0.0167(10) 0.0309(12) -0.0001(9) 0.0019(9) -0.0024(8)
N4A 0.0159(10) 0.0136(9) 0.0252(11) -0.0008(8) 0.0047(8) -0.0009(7)
N4B 0.0163(10) 0.0150(10) 0.0255(11) 0.0010(8) 0.0035(8) 0.0015(8)
N5A 0.0165(10) 0.0151(10) 0.0245(11) 0.0002(8) 0.0023(8) -0.0039(8)
N5B 0.0159(10) 0.0148(10) 0.0267(11) -0.0002(8) 0.0027(8) 0.0036(8)
N6A 0.0219(11) 0.0188(10) 0.0201(10) -0.0003(8) 0.0039(8) 0.0016(8)
N6B 0.0209(11) 0.0173(10) 0.0221(10) -0.0008(8) 0.0046(8) -0.0018(8)
N7A 0.0226(11) 0.0163(10) 0.0276(11) 0.0018(8) 0.0092(9) 0.0007(8)
N7B 0.0215(11) 0.0165(10) 0.0297(12) -0.0017(8) 0.0112(9) -0.0005(8)
N8A 0.0211(12) 0.0219(11) 0.0414(14) -0.0113(10) 0.0081(10) -0.0066(9)
N8B 0.0205(11) 0.0255(12) 0.0333(13) 0.0086(10) 0.0081(10) 0.0064(9)
C1A 0.0143(12) 0.0214(13) 0.0435(17) -0.0058(11) 0.0054(11) -0.0015(10)
C1B 0.0141(12) 0.0229(13) 0.0398(16) 0.0046(11) 0.0036(11) 0.0016(10)
C2A 0.0226(15) 0.0312(17) 0.064(2) -0.0048(15) 0.0146(15) 0.0038(12)
C2B 0.0221(15) 0.0332(17) 0.061(2) 0.0067(15) 0.0116(15) -0.0050(12)
C3A 0.0189(14) 0.0263(14) 0.0330(15) 0.0024(11) 0.0019(11) 0.0073(11)
C3B 0.0219(14) 0.0226(13) 0.0352(15) 0.0008(11) -0.0021(12) -0.0080(11)
C4A 0.0346(16) 0.0198(13) 0.0273(14) 0.0024(10) 0.0042(12) 0.0111(11)
C4B 0.0370(17) 0.0175(13) 0.0281(14) -0.0008(10) 0.0008(12) -0.0105(11)
C5A 0.0301(15) 0.0143(11) 0.0255(13) 0.0004(9) 0.0079(11) 0.0022(10)
C5B 0.0328(15) 0.0125(11) 0.0258(13) -0.0001(9) 0.0078(11) 0.0010(10)
C6A 0.0240(14) 0.0203(13) 0.0304(14) 0.0010(10) 0.0023(11) -0.0081(10)
C6B 0.0254(14) 0.0196(13) 0.0287(14) 0.0001(10) 0.0013(11) 0.0080(10)
C7A 0.0358(16) 0.0150(12) 0.0309(14) -0.0042(10) 0.0041(12) -0.0052(11)
C7B 0.0356(16) 0.0161(12) 0.0308(14) 0.0038(10) 0.0049(12) 0.0048(11)
C8A 0.0269(14) 0.0151(12) 0.0285(13) -0.0028(9) 0.0077(11) 0.0001(10)
C8B 0.0271(14) 0.0164(12) 0.0292(14) 0.0023(10) 0.0085(11) 0.0006(10)
C9A 0.0419(18) 0.0168(12) 0.0331(15) 0.0041(11) 0.0209(14) 0.0024(12)
C9B 0.0331(18) 0.0195(13) 0.0397(17) -0.0034(11) 0.0224(14) -0.0034(12)
C10A 0.060(2) 0.0175(13) 0.0265(15) 0.0059(11) 0.0165(15) 0.0080(13)
C10B 0.048(2) 0.0233(14) 0.0277(15) -0.0063(11) 0.0178(14) -0.0105(13)
C11A 0.0382(18) 0.0199(13) 0.0242(13) 0.0005(10) 0.0012(12) 0.0069(11)
C11B 0.0379(17) 0.0209(13) 0.0234(13) -0.0028(10) 0.0055(12) -0.0062(12)
C12A 0.0439(19) 0.0329(16) 0.0252(14) -0.0020(12) 0.0067(13) 0.0070(14)
C12B 0.068(3) 0.045(2) 0.051(2) -0.0123(17) 0.045(2) -0.0156(19)
C13A 0.064(3) 0.0360(19) 0.056(2) -0.0082(17) 0.029(2) 0.0123(18)
C13B 0.045(2) 0.046(2) 0.0401(19) -0.0008(15) 0.0264(16) 0.0067(16)
C14A 0.074(3) 0.0313(18) 0.057(2) 0.0084(16) 0.035(2) -0.0110(18)
C14B 0.064(3) 0.044(2) 0.0226(15) 0.0052(13) 0.0028(15) -0.0095(18)
C15A 0.0326(19) 0.085(3) 0.0326(18) -0.0005(19) 0.0018(14) 0.000(2)
C15B 0.030(2) 0.125(5) 0.048(2) -0.019(3) 0.0140(18) -0.006(3)
B1A 0.0165(13) 0.0185(13) 0.0298(15) 0.0018(11) 0.0071(11) -0.0001(10)
B1B 0.0143(13) 0.0184(13) 0.0329(16) -0.0012(11) 0.0044(11) 0.0002(10)

loop_
_atom_type_symbol
_atom_type_description
_atom_type_scat_dispersion_real
_atom_type_scat_dispersion_imag
_atom_type_scat_source
C C 0.0033 0.0016 'International Tables Vol C Tables 4.2.6.8 and 6.1.1.4'
H H 0.0000 0.0000 'International Tables Vol C Tables 4.2.6.8 and 6.1.1.4'
B B 0.0013 0.0007 'International Tables Vol C Tables 4.2.6.8 and 6.1.1.4'
N N 0.0061 0.0033 'International Tables Vol C Tables 4.2.6.8 and 6.1.1.4'
O O 0.0106 0.0060 'International Tables Vol C Tables 4.2.6.8 and 6.1.1.4'
F F 0.0171 0.0103 'International Tables Vol C Tables 4.2.6.8 and 6.1.1.4'
P P 0.1023 0.0942 'International Tables Vol C Tables 4.2.6.8 and 6.1.1.4'
S S 0.1246 0.1234 'International Tables Vol C Tables 4.2.6.8 and 6.1.1.4'
W W -0.8490 6.8722 'International Tables Vol C Tables 4.2.6.8 and 6.1.1.4'

loop_
_geom_angle_atom_site_label_1
_geom_angle_atom_site_label_2
_geom_angle_atom_site_label_3
_geom_angle
N8A W1 N1A 99.15(11)
N8A W1 C1A 98.90(11)
N1A W1 C1A 34.46(11)
N8A W1 N2A 89.06(10)
N1A W1 N2A 159.15(10)
C1A W1 N2A 162.50(10)
N8A W1 N6A 98.12(10)
N1A W1 N6A 82.53(10)
C1A W1 N6A 116.50(10)
N2A W1 N6A 77.33(8)
N8A W1 N4A 174.58(10)
N1A W1 N4A 86.26(9)
C1A W1 N4A 85.58(9)
N2A W1 N4A 85.81(8)
N6A W1 N4A 82.46(8)
N8A W1 P1 91.82(9)
N1A W1 P1 119.03(8)
C1A W1 P1 84.67(9)
N2A W1 P1 79.50(6)
N6A W1 P1 154.56(6)
N4A W1 P1 85.55(6)
N8B W2 N1B 98.08(11)
N8B W2 C1B 97.67(11)
N1B W2 C1B 34.45(11)
N8B W2 N6B 97.49(10)
N1B W2 N6B 82.27(10)
C1B W2 N6B 116.35(10)
N8B W2 N2B 90.93(10)
N1B W2 N2B 158.71(9)
C1B W2 N2B 162.35(10)
N6B W2 N2B 77.44(8)
N8B W2 N4B 175.96(10)
N1B W2 N4B 85.95(9)
C1B W2 N4B 85.75(9)
N6B W2 N4B 82.83(8)
N2B W2 N4B 85.20(8)
N8B W2 P2 91.54(8)
N1B W2 P2 119.32(8)
C1B W2 P2 84.95(9)
N6B W2 P2 155.24(6)
N2B W2 P2 79.42(6)
N4B W2 P2 86.61(6)
O2A S1 O3A 114.8(3)
O2A S1 O4A 112.5(2)
O3A S1 O4A 116.61(19)
O2A S1 C15A 103.6(3)
O3A S1 C15A 102.5(2)
O4A S1 C15A 104.86(19)
O3B S2 O4B 115.8(3)
O3B S2 O2B 114.6(2)
O4B S2 O2B 114.8(2)
O3B S2 C15B 102.3(2)
O4B S2 C15B 103.0(3)
O2B S2 C15B 103.9(2)
C13B P1 C12A 101.72(17)
C13B P1 C14A 102.31(18)
C12A P1 C14A 104.94(18)
C13B P1 W1 119.77(12)
C12A P1 W1 111.03(11)
C14A P1 W1 115.26(13)
C12B P2 C14B 101.55(19)
C12B P2 C13A 103.00(19)
C14B P2 C13A 104.94(19)
C12B P2 W2 118.77(12)
C14B P2 W2 112.33(13)
C13A P2 W2 114.53(13)
C1A N1A W1 75.05(18)
C1B N1B W2 75.22(19)
C5A N2A N3A 105.9(2)
C5A N2A W1 131.83(19)
N3A N2A W1 122.23(16)
C5B N2B N3B 105.9(2)
C5B N2B W2 132.28(19)
N3B N2B W2 121.80(16)
C3A N3A N2A 109.4(2)
C3A N3A B1A 130.0(2)
N2A N3A B1A 118.9(2)
C3B N3B N2B 109.7(2)
C3B N3B B1B 129.6(2)
N2B N3B B1B 119.2(2)
C8A N4A N5A 106.5(2)
C8A N4A W1 132.83(19)
N5A N4A W1 120.50(15)
C8B N4B N5B 106.6(2)
C8B N4B W2 132.83(19)
N5B N4B W2 120.50(16)
C6A N5A N4A 109.6(2)
C6A N5A B1A 130.2(2)
N4A N5A B1A 120.2(2)
C6B N5B N4B 109.5(2)
C6B N5B B1B 130.1(2)
N4B N5B B1B 120.4(2)
C11A N6A N7A 107.3(2)
C11A N6A W1 132.0(2)
N7A N6A W1 120.65(17)
C11B N6B N7B 107.0(2)
C11B N6B W2 131.8(2)
N7B N6B W2 121.25(17)
C9A N7A N6A 108.9(3)
C9A N7A B1A 129.8(3)
N6A N7A B1A 121.2(2)
C9B N7B N6B 109.0(3)
C9B N7B B1B 130.1(3)
N6B N7B B1B 120.8(2)
O1A N8A W1 174.2(3)
O1B N8B W2 175.7(3)
N1A C1A C2A 129.6(3)
N1A C1A W1 70.48(17)
C2A C1A W1 159.8(3)
N1B C1B C2B 129.3(3)
N1B C1B W2 70.33(17)
C2B C1B W2 160.4(3)
N3A C3A C4A 109.0(3)
N3B C3B C4B 108.5(3)
C3A C4A C5A 104.8(3)
C3B C4B C5B 105.3(3)
N2A C5A C4A 110.9(3)
N2B C5B C4B 110.5(3)
N5A C6A C7A 108.3(3)
N5B C6B C7B 108.1(3)
C6A C7A C8A 105.7(3)
C6B C7B C8B 106.0(3)
N4A C8A C7A 109.9(3)
N4B C8B C7B 109.7(3)
N7A C9A C10A 109.1(3)
N7B C9B C10B 109.1(3)
C9A C10A C11A 105.4(3)
C9B C10B C11B 105.4(3)
N6A C11A C10A 109.3(3)
N6B C11B C10B 109.5(3)
F1A C15A F2A 105.8(4)
F1A C15A F3A 107.1(4)
F2A C15A F3A 108.4(4)
F1A C15A S1 112.4(3)
F2A C15A S1 110.6(3)
F3A C15A S1 112.2(3)
F1B C15B F3B 109.5(6)
F1B C15B F2B 106.9(4)
F3B C15B F2B 107.6(4)
F1B C15B S2 110.4(4)
F3B C15B S2 110.4(4)
F2B C15B S2 112.0(4)
N5A B1A N3A 109.1(2)
N5A B1A N7A 108.7(2)
N3A B1A N7A 106.2(2)
N5B B1B N3B 108.9(2)
N5B B1B N7B 109.1(2)
N3B B1B N7B 106.2(2)

loop_
_geom_bond_atom_site_label_1
_geom_bond_atom_site_label_2
_geom_bond_distance
W1 N8A 1.780(2)
W1 N1A 2.085(2)
W1 C1A 2.137(3)
W1 N2A 2.181(2)
W1 N6A 2.185(2)
W1 N4A 2.212(2)
W1 P1 2.5331(8)
W2 N8B 1.774(2)
W2 N1B 2.082(3)
W2 C1B 2.138(3)
W2 N6B 2.178(2)
W2 N2B 2.184(2)
W2 N4B 2.215(2)
W2 P2 2.5326(8)
S1 O2A 1.408(4)
S1 O3A 1.434(3)
S1 O4A 1.438(3)
S1 C15A 1.780(4)
S2 O3B 1.410(4)
S2 O4B 1.423(4)
S2 O2B 1.435(2)
S2 C15B 1.784(5)
P1 C13B 1.805(3)
P1 C12A 1.811(3)
P1 C14A 1.825(3)
P2 C12B 1.804(3)
P2 C14B 1.810(4)
P2 C13A 1.822(3)
F1A C15A 1.316(5)
F1B C15B 1.307(5)
F2A C15A 1.322(6)
F2B C15B 1.332(6)
F3A C15A 1.326(5)
F3B C15B 1.325(6)
O1A N8A 1.212(3)
O1B N8B 1.212(3)
N1A C1A 1.252(4)
N1B C1B 1.251(4)
N2A C5A 1.348(3)
N2A N3A 1.359(3)
N2B C5B 1.348(3)
N2B N3B 1.361(3)
N3A C3A 1.345(3)
N3A B1A 1.540(4)
N3B C3B 1.343(3)
N3B B1B 1.539(4)
N4A C8A 1.341(3)
N4A N5A 1.369(3)
N4B C8B 1.343(3)
N4B N5B 1.367(3)
N5A C6A 1.348(3)
N5A B1A 1.529(4)
N5B C6B 1.348(3)
N5B B1B 1.529(4)
N6A C11A 1.340(4)
N6A N7A 1.352(3)
N6B C11B 1.348(4)
N6B N7B 1.352(3)
N7A C9A 1.343(4)
N7A B1A 1.553(4)
N7B C9B 1.347(4)
N7B B1B 1.546(4)
C1A C2A 1.482(4)
C1B C2B 1.477(4)
C3A C4A 1.369(4)
C3B C4B 1.371(4)
C4A C5A 1.375(4)
C4B C5B 1.375(4)
C6A C7A 1.370(4)
C6B C7B 1.372(4)
C7A C8A 1.391(4)
C7B C8B 1.384(4)
C9A C10A 1.359(5)
C9B C10B 1.360(5)
C10A C11A 1.390(5)
C10B C11B 1.387(5)
